data_7703610
loop_
_publ_author_name
'Wang, Haiying'
'Sun, Junjun'
'Ma, Yachun'
'Li, Chen'
'Li, Nan'
'Ma, Pengtao'
'Zhang, Dongdi'
'Wang, Guan'
'Wang, Jingping'
'Niu, Jingyang'

_publ_section_title
;
 Discovery of the selenotantalate building block and its lanthanide
 derivatives: design, synthesis, and RhB decolorization properties.
;
_journal_issue 13
_journal_name_full 'Dalton transactions (Cambridge, England : 2003)'
_journal_page_first 4078
_journal_page_last 4083
_journal_paper_doi 10.1039/c9dt04828f
_journal_volume 49
_journal_year 2020
_chemical_formula_moiety 'Cs K O46 Se4 Ta6 Yb, 4(O)'
_chemical_formula_sum 'Cs K O50 Se4 Ta6 Yb'
_chemical_formula_weight 2546.59
_space_group_crystal_system monoclinic
_space_group_IT_number 14
_space_group_name_Hall '-P 2ybc'
_space_group_name_H-M_alt 'P 1 21/c 1'
_atom_sites_solution_primary direct
_audit_creation_date 2018-02-09
_audit_creation_method
;
Olex2 1.2-beta
(compiled 2015.01.26 svn.r3150 for OlexSys, GUI svn.r4998)
;
_audit_update_record
;
2019-01-24 deposited with the CCDC.	2020-02-27 downloaded from the CCDC.
;
_cell_angle_alpha 90
_cell_angle_beta 114.1660(10)
_cell_angle_gamma 90
_cell_formula_units_Z 4
_cell_length_a 12.2568(7)
_cell_length_b 27.2994(16)
_cell_length_c 13.9755(8)
_cell_measurement_reflns_used 4588
_cell_measurement_temperature 296(2)
_cell_measurement_theta_max 27.69
_cell_measurement_theta_min 2.19
_cell_volume 4266.4(4)
_computing_molecular_graphics 'Olex2 (Dolomanov et al., 2009)'
_computing_publication_material 'Olex2 (Dolomanov et al., 2009)'
_computing_structure_refinement 'ShelXL (Sheldrick, 2008)'
_computing_structure_solution 'ShelXS-1997 (Sheldrick, 2008)'
_diffrn_ambient_temperature 296.15
_diffrn_measured_fraction_theta_full 0.996
_diffrn_measured_fraction_theta_max 0.996
_diffrn_measurement_device_type 'Bruker APEX-II CCD'
_diffrn_measurement_method '\f and \w scans'
_diffrn_radiation_type MoK\a
_diffrn_radiation_wavelength 0.71073
_diffrn_reflns_av_R_equivalents 0.0487
_diffrn_reflns_av_unetI/netI 0.0551
_diffrn_reflns_Laue_measured_fraction_full 0.996
_diffrn_reflns_Laue_measured_fraction_max 0.996
_diffrn_reflns_limit_h_max 13
_diffrn_reflns_limit_h_min -14
_diffrn_reflns_limit_k_max 25
_diffrn_reflns_limit_k_min -32
_diffrn_reflns_limit_l_max 16
_diffrn_reflns_limit_l_min -16
_diffrn_reflns_number 22043
_diffrn_reflns_point_group_measured_fraction_full 0.996
_diffrn_reflns_point_group_measured_fraction_max 0.996
_diffrn_reflns_theta_full 25.099
_diffrn_reflns_theta_max 25.099
_diffrn_reflns_theta_min 1.492
_diffrn_standards_number 0
_exptl_absorpt_coefficient_mu 21.976
_exptl_absorpt_correction_T_max 0.7457
_exptl_absorpt_correction_T_min 0.3967
_exptl_absorpt_correction_type multi-scan
_exptl_absorpt_process_details
;
SADABS-2016/2 (Bruker,2016/2) was used for absorption correction.
wR2(int) was 0.1069 before and 0.0513 after correction.
The Ratio of minimum to maximum transmission is 0.5320.
The \l/2 correction factor is Not present.
;
_exptl_crystal_colour colourless
_exptl_crystal_colour_primary colourless
_exptl_crystal_density_diffrn 3.965
_exptl_crystal_description block
_exptl_crystal_F_000 4472
_exptl_crystal_size_max 0.19
_exptl_crystal_size_mid 0.16
_exptl_crystal_size_min 0.13
_refine_diff_density_max 1.725
_refine_diff_density_min -4.827
_refine_diff_density_rms 0.352
_refine_ls_extinction_method none
_refine_ls_goodness_of_fit_ref 1.018
_refine_ls_hydrogen_treatment undef
_refine_ls_matrix_type full
_refine_ls_number_parameters 318
_refine_ls_number_reflns 7575
_refine_ls_number_restraints 0
_refine_ls_restrained_S_all 1.018
_refine_ls_R_factor_all 0.0565
_refine_ls_R_factor_gt 0.0413
_refine_ls_shift/su_max 0.001
_refine_ls_shift/su_mean 0.000
_refine_ls_structure_factor_coef Fsqd
_refine_ls_weighting_details 'w=1/[\s^2^(Fo^2^)+(0.0388P)^2^+103.1844P] where P=(Fo^2^+2Fc^2^)/3'
_refine_ls_weighting_scheme calc
_refine_ls_wR_factor_gt 0.0921
_refine_ls_wR_factor_ref 0.0997
_reflns_Friedel_coverage 0.000
_reflns_number_gt 6085
_reflns_number_total 7575
_reflns_threshold_expression 'I > 2\s(I)'
_cod_data_source_file c9dt04828f2.cif
_cod_data_source_block njy7_a
_cod_depositor_comments 'Adding full bibliography for 7703605--7703611.cif.'
_cod_database_code 7703610
_shelx_space_group_comment
;
The symmetry employed for this shelxl refinement is uniquely defined
by the following loop, which should always be used as a source of
symmetry information in preference to the above space-group names.
They are only intended as comments.
;
_shelx_estimated_absorpt_t_max 0.162
_shelx_estimated_absorpt_t_min 0.103
_olex2_refinement_description
;
;
_shelx_shelxl_version_number 2018/1
_olex2_submission_special_instructions 'No special instructions were received'

loop_
_space_group_symop_operation_xyz
'x, y, z'
'-x, y+1/2, -z+1/2'
'-x, -y, -z'
'x, -y-1/2, z-1/2'

loop_
_atom_site_label
_atom_site_type_symbol
_atom_site_fract_x
_atom_site_fract_y
_atom_site_fract_z
_atom_site_U_iso_or_equiv
_atom_site_adp_type
_atom_site_occupancy
_atom_site_site_symmetry_order
_atom_site_calc_flag
_atom_site_refinement_flags_posn
_atom_site_refinement_flags_adp
_atom_site_refinement_flags_occupancy
_atom_site_disorder_assembly
_atom_site_disorder_group
Ta1 Ta 0.28578(5) 0.54894(2) 0.55523(4) 0.01064(13) Uani 1 1 d . . . . .
Ta2 Ta 0.43791(5) 0.65822(2) 0.47020(4) 0.01076(13) Uani 1 1 d . . . . .
Ta3 Ta 0.17149(5) 0.60794(2) 0.32719(4) 0.01103(13) Uani 1 1 d . . . . .
Ta4 Ta 0.13594(5) 0.64092(2) 0.66367(4) 0.01104(13) Uani 1 1 d . . . . .
Ta5 Ta 0.28182(5) 0.75217(2) 0.57444(4) 0.01133(14) Uani 1 1 d . . . . .
Ta6 Ta 0.03066(5) 0.70168(2) 0.43685(4) 0.01263(14) Uani 1 1 d . . . . .
Yb1 Yb 0.68436(6) 0.64967(2) 0.98454(5) 0.01504(15) Uani 1 1 d . . . . .
Se1 Se 0.41855(13) 0.53770(5) 0.38123(11) 0.0154(3) Uani 1 1 d . . . . .
Se2 Se 0.04784(13) 0.76026(5) 0.65886(11) 0.0147(3) Uani 1 1 d . . . . .
Se3 Se 0.37819(12) 0.71178(5) 0.82817(11) 0.0128(3) Uani 1 1 d . . . . .
Se4 Se 0.49243(13) 0.62454(5) 0.71395(11) 0.0170(3) Uani 1 1 d . . . . .
Cs1 Cs -0.18115(14) 0.66363(6) 0.72115(14) 0.0671(4) Uani 1 1 d . . . . .
K1 K 0.2245(5) 0.57289(19) 0.0713(4) 0.0568(13) Uani 1 1 d . . . . .
O1 O 0.6197(9) 0.6144(4) 0.8171(8) 0.018(2) Uiso 1 1 d . . . . .
O2 O 0.3875(10) 0.8009(4) 0.5489(9) 0.032(3) Uiso 1 1 d . . . . .
O3 O -0.1398(10) 0.6939(4) 0.3398(9) 0.028(3) Uiso 1 1 d . . . . .
O4 O 0.5105(9) 0.6871(4) 0.8968(8) 0.020(2) Uiso 1 1 d . . . . .
O5 O 0.5036(9) 0.6928(4) 0.3824(8) 0.023(2) Uiso 1 1 d . . . . .
O6 O 0.5970(9) 0.6855(4) 0.4899(8) 0.022(2) Uiso 1 1 d . . . . .
O7 O -0.0816(9) 0.7375(4) 0.3144(8) 0.018(2) Uiso 1 1 d . . . . .
O8 O 0.0940(9) 0.6190(4) 0.1749(8) 0.023(2) Uiso 1 1 d . . . . .
O9 O 0.5474(9) 0.6377(4) 0.6211(8) 0.017(2) Uiso 1 1 d . . . . .
O10 O 0.1240(9) 0.6042(4) 0.7835(8) 0.019(2) Uiso 1 1 d . . . . .
O11 O 0.3157(10) 0.8222(4) 0.6005(9) 0.031(3) Uiso 1 1 d . . . . .
O12 O 0.0315(10) 0.5801(4) 0.2095(9) 0.027(3) Uiso 1 1 d . . . . .
O13 O 0.0683(9) 0.7028(4) 0.7085(8) 0.018(2) Uiso 1 1 d . . . . .
O14 O 0.0133(9) 0.5996(4) 0.6858(8) 0.020(2) Uiso 1 1 d . . . . .
O15 O 0.2964(9) 0.6594(4) 0.7834(8) 0.020(2) Uiso 1 1 d . . . . .
O16 O 0.2011(10) 0.4865(4) 0.5493(9) 0.027(3) Uiso 1 1 d . . . . .
O17 O 0.3997(8) 0.7290(3) 0.7189(7) 0.014(2) Uiso 1 1 d . . . . .
O18 O 0.3178(9) 0.4891(4) 0.6442(8) 0.023(2) Uiso 1 1 d . . . . .
O19 O 0.0873(9) 0.6583(3) 0.3620(7) 0.016(2) Uiso 1 1 d . . . . .
O20 O 0.2820(8) 0.5578(3) 0.2966(7) 0.014(2) Uiso 1 1 d . . . . .
O21 O -0.0287(9) 0.7489(3) 0.5291(7) 0.016(2) Uiso 1 1 d . . . . .
O22 O 0.2084(9) 0.5881(4) 0.6232(7) 0.016(2) Uiso 1 1 d . . . . .
O23 O 0.1864(9) 0.7757(4) 0.6670(8) 0.018(2) Uiso 1 1 d . . . . .
O24 O 0.4496(9) 0.5652(4) 0.6758(8) 0.019(2) Uiso 1 1 d . . . . .
O25 O 0.3840(8) 0.5173(3) 0.4808(7) 0.014(2) Uiso 1 1 d . . . . .
O26 O 0.3717(9) 0.7088(4) 0.5164(8) 0.018(2) Uiso 1 1 d . . . . .
O27 O 0.4961(9) 0.5905(3) 0.4282(7) 0.016(2) Uiso 1 1 d . . . . .
O28 O 0.1442(9) 0.7570(4) 0.4461(8) 0.017(2) Uiso 1 1 d . . . . .
O29 O -0.0080(9) 0.6451(4) 0.5174(8) 0.019(2) Uiso 1 1 d . . . . .
O30 O 0.1386(8) 0.5542(4) 0.4127(7) 0.016(2) Uiso 1 1 d . . . . .
O31 O 0.1804(8) 0.6904(3) 0.5741(7) 0.012(2) Uiso 1 1 d . . . . .
O32 O 0.2939(9) 0.6580(4) 0.3231(8) 0.017(2) Uiso 1 1 d . . . . .
O33 O 0.3098(8) 0.6097(3) 0.4785(7) 0.011(2) Uiso 1 1 d . . . . .
O1W O 0.5649(10) 0.6381(4) 1.0780(9) 0.030(3) Uiso 1 1 d . . . . .
O2W O 0.7025(10) 0.7257(4) 1.0797(9) 0.031(3) Uiso 1 1 d . . . . .
O3W O 0.8284(10) 0.6389(4) 1.1571(9) 0.033(3) Uiso 1 1 d . . . . .
O4W O 0.7563(11) 0.7088(4) 0.9065(10) 0.037(3) Uiso 1 1 d . . . . .
O5W O -0.0454(11) 0.4993(5) 0.3452(10) 0.039(3) Uiso 1 1 d . . . . .
O6W O 0.6302(11) 0.7675(5) 0.7511(10) 0.043(3) Uiso 1 1 d . . . . .
O7W O -0.2195(14) 0.6148(6) 0.4944(13) 0.065(4) Uiso 1 1 d . . . . .
O8W O 0.0508(12) 0.6445(5) 0.9267(11) 0.049(4) Uiso 1 1 d . . . . .
O9W O 0.8600(11) 0.6160(5) 0.9759(10) 0.042(3) Uiso 1 1 d . . . . .
O10W O 0.6736(11) 0.5667(5) 1.0051(10) 0.040(3) Uiso 1 1 d . . . . .
O11W O 0.5855(12) 0.4985(5) 0.8462(11) 0.050(4) Uiso 1 1 d . . . . .
O12W O 0.3635(13) 0.5815(5) -0.0535(12) 0.056(4) Uiso 1 1 d . . . . .
O13W O 0.0934(15) 0.5160(6) -0.1058(14) 0.072(5) Uiso 1 1 d . . . . .
O14W O 0.3537(14) 0.4911(6) 0.8536(12) 0.062(4) Uiso 1 1 d . . . . .
O15W O 0.594(2) 0.6116(9) 1.2728(18) 0.115(8) Uiso 1 1 d . . . . .
O16W O 0.274(2) 0.4422(10) 0.333(2) 0.141(9) Uiso 1 1 d . . . . .
O17W O 0.1416(19) 0.4694(8) 0.1279(17) 0.107(7) Uiso 1 1 d . . . . .

loop_
_atom_site_aniso_label
_atom_site_aniso_U_11
_atom_site_aniso_U_22
_atom_site_aniso_U_33
_atom_site_aniso_U_23
_atom_site_aniso_U_13
_atom_site_aniso_U_12
Ta1 0.0122(3) 0.0088(3) 0.0101(3) 0.0012(2) 0.0037(2) 0.0009(2)
Ta2 0.0105(3) 0.0116(3) 0.0106(3) 0.0020(2) 0.0047(2) 0.0009(2)
Ta3 0.0104(3) 0.0119(3) 0.0081(3) 0.0000(2) 0.0011(2) 0.0028(2)
Ta4 0.0111(3) 0.0114(3) 0.0114(3) 0.0006(2) 0.0054(2) -0.0003(2)
Ta5 0.0124(3) 0.0102(3) 0.0114(3) 0.0002(2) 0.0048(2) -0.0006(2)
Ta6 0.0114(3) 0.0143(3) 0.0104(3) 0.0003(2) 0.0027(2) 0.0044(2)
Yb1 0.0122(3) 0.0183(3) 0.0112(3) 0.0002(2) 0.0014(3) 0.0008(3)
Se1 0.0168(7) 0.0150(7) 0.0142(7) 0.0002(6) 0.0061(6) 0.0085(6)
Se2 0.0141(7) 0.0154(7) 0.0157(7) -0.0035(6) 0.0075(6) 0.0030(6)
Se3 0.0122(7) 0.0143(7) 0.0100(7) -0.0016(5) 0.0027(6) 0.0008(6)
Se4 0.0170(8) 0.0183(8) 0.0139(7) -0.0004(6) 0.0045(6) 0.0021(6)
Cs1 0.0518(9) 0.0732(11) 0.0790(11) -0.0182(9) 0.0297(9) -0.0067(8)
K1 0.059(3) 0.063(3) 0.055(3) 0.004(2) 0.030(3) 0.028(3)

loop_
_atom_type_symbol
_atom_type_description
_atom_type_scat_dispersion_real
_atom_type_scat_dispersion_imag
_atom_type_scat_source
Cs Cs -0.3680 2.1192 'International Tables Vol C Tables 4.2.6.8 and 6.1.1.4'
K K 0.2009 0.2494 'International Tables Vol C Tables 4.2.6.8 and 6.1.1.4'
O O 0.0106 0.0060 'International Tables Vol C Tables 4.2.6.8 and 6.1.1.4'
Se Se -0.0929 2.2259 'International Tables Vol C Tables 4.2.6.8 and 6.1.1.4'
Ta Ta -0.7052 6.5227 'International Tables Vol C Tables 4.2.6.8 and 6.1.1.4'
Yb Yb -0.3850 5.5486 'International Tables Vol C Tables 4.2.6.8 and 6.1.1.4'

loop_
_geom_angle_atom_site_label_1
_geom_angle_atom_site_label_2
_geom_angle_atom_site_label_3
_geom_angle
_geom_angle_site_symmetry_1
_geom_angle_site_symmetry_3
_geom_angle_publ_flag
O16 Ta1 Ta3 111.6(3) . . ?
O16 Ta1 O18 44.5(4) . . ?
O16 Ta1 O24 122.4(4) . . ?
O16 Ta1 O25 91.3(4) . . ?
O16 Ta1 O30 77.6(4) . . ?
O16 Ta1 O33 148.8(4) . . ?
O18 Ta1 Ta3 153.3(3) . . ?
O18 Ta1 O24 77.9(4) . . ?
O18 Ta1 O25 88.0(4) . . ?
O18 Ta1 O30 121.9(4) . . ?
O18 Ta1 O33 162.0(4) . . ?
O22 Ta1 Ta3 96.0(3) . . ?
O22 Ta1 O16 98.2(4) . . ?
O22 Ta1 O18 99.1(4) . . ?
O22 Ta1 O24 89.3(4) . . ?
O22 Ta1 O25 170.5(4) . . ?
O22 Ta1 O30 91.4(4) . . ?
O22 Ta1 O33 90.8(4) . . ?
O24 Ta1 Ta3 124.2(3) . . ?
O24 Ta1 O25 85.9(4) . . ?
O24 Ta1 O30 159.7(4) . . ?
O25 Ta1 Ta3 79.9(3) . . ?
O30 Ta1 Ta3 35.5(3) . . ?
O30 Ta1 O25 90.2(4) . . ?
O33 Ta1 Ta3 37.4(3) . . ?
O33 Ta1 O24 87.3(4) . . ?
O33 Ta1 O25 80.7(4) . . ?
O33 Ta1 O30 72.4(4) . . ?
Ta3 Ta2 Cs1 156.34(3) . 1_655 ?
O5 Ta2 Ta3 111.9(3) . . ?
O5 Ta2 Cs1 85.0(3) . 1_655 ?
O5 Ta2 O6 43.9(4) . . ?
O5 Ta2 O9 120.6(4) . . ?
O5 Ta2 O27 88.6(4) . . ?
O5 Ta2 O32 77.5(4) . . ?
O5 Ta2 O33 148.0(4) . . ?
O6 Ta2 Ta3 153.3(3) . . ?
O6 Ta2 Cs1 41.1(3) . 1_655 ?
O6 Ta2 O9 76.7(4) . . ?
O6 Ta2 O27 86.8(4) . . ?
O6 Ta2 O32 121.3(4) . . ?
O6 Ta2 O33 160.1(4) . . ?
O9 Ta2 Ta3 124.5(3) . . ?
O9 Ta2 Cs1 35.6(3) . 1_655 ?
O9 Ta2 O27 84.0(4) . . ?
O9 Ta2 O32 160.0(4) . . ?
O9 Ta2 O33 87.7(4) . . ?
O26 Ta2 Ta3 93.1(3) . . ?
O26 Ta2 Cs1 99.5(3) . 1_655 ?
O26 Ta2 O5 102.2(4) . . ?
O26 Ta2 O6 102.5(4) . . ?
O26 Ta2 O9 92.4(4) . . ?
O26 Ta2 O27 169.0(4) . . ?
O26 Ta2 O32 91.8(4) . . ?
O26 Ta2 O33 90.4(4) . . ?
O27 Ta2 Ta3 80.5(3) . . ?
O27 Ta2 Cs1 83.6(3) . 1_655 ?
O32 Ta2 Ta3 35.6(3) . . ?
O32 Ta2 Cs1 160.9(3) . 1_655 ?
O32 Ta2 O27 88.3(4) . . ?
O32 Ta2 O33 72.7(4) . . ?
O33 Ta2 Ta3 37.1(2) . . ?
O33 Ta2 Cs1 122.3(2) . 1_655 ?
O33 Ta2 O27 79.1(4) . . ?
Ta1 Ta3 Ta2 72.607(18) . . ?
Ta1 Ta3 K1 125.56(7) . . ?
Ta2 Ta3 K1 98.98(8) . . ?
O8 Ta3 Ta1 159.8(3) . . ?
O8 Ta3 Ta2 120.3(3) . . ?
O8 Ta3 K1 41.7(3) . . ?
O8 Ta3 O12 44.7(4) . . ?
O8 Ta3 O20 86.8(4) . . ?
O8 Ta3 O30 128.5(4) . . ?
O8 Ta3 O32 84.4(4) . . ?
O8 Ta3 O33 156.8(4) . . ?
O12 Ta3 Ta1 119.5(3) . . ?
O12 Ta3 Ta2 163.0(3) . . ?
O12 Ta3 K1 64.4(3) . . ?
O12 Ta3 O20 89.6(4) . . ?
O12 Ta3 O30 84.2(4) . . ?
O12 Ta3 O32 129.0(4) . . ?
O12 Ta3 O33 156.0(4) . . ?
O19 Ta3 Ta1 99.5(3) . . ?
O19 Ta3 Ta2 92.9(3) . . ?
O19 Ta3 K1 134.9(3) . . ?
O19 Ta3 O8 95.4(4) . . ?
O19 Ta3 O12 96.5(4) . . ?
O19 Ta3 O20 173.2(4) . . ?
O19 Ta3 O30 96.4(4) . . ?
O19 Ta3 O32 90.3(4) . . ?
O19 Ta3 O33 91.4(4) . . ?
O20 Ta3 Ta1 79.9(3) . . ?
O20 Ta3 Ta2 80.5(3) . . ?
O20 Ta3 K1 45.9(3) . . ?
O20 Ta3 O33 84.1(4) . . ?
O30 Ta3 Ta1 36.3(3) . . ?
O30 Ta3 Ta2 108.9(3) . . ?
O30 Ta3 K1 119.8(3) . . ?
O30 Ta3 O20 87.1(4) . . ?
O30 Ta3 O32 145.2(4) . . ?
O30 Ta3 O33 72.4(4) . . ?
O32 Ta3 Ta1 108.9(3) . . ?
O32 Ta3 Ta2 36.5(3) . . ?
O32 Ta3 K1 75.3(3) . . ?
O32 Ta3 O20 83.5(4) . . ?
O32 Ta3 O33 73.4(4) . . ?
O33 Ta3 Ta1 36.5(2) . . ?
O33 Ta3 Ta2 37.0(2) . . ?
O33 Ta3 K1 123.1(3) . . ?
Ta6 Ta4 Cs1 94.46(3) . . ?
O10 Ta4 Ta6 155.4(3) . . ?
O10 Ta4 Cs1 62.5(3) . . ?
O10 Ta4 O13 88.9(4) . . ?
O10 Ta4 O15 79.4(4) . . ?
O10 Ta4 O29 121.6(4) . . ?
O10 Ta4 O31 164.1(4) . . ?
O13 Ta4 Ta6 80.5(3) . . ?
O13 Ta4 Cs1 48.0(3) . . ?
O14 Ta4 Ta6 113.8(3) . . ?
O14 Ta4 Cs1 42.5(3) . . ?
O14 Ta4 O10 43.4(4) . . ?
O14 Ta4 O13 89.7(4) . . ?
O14 Ta4 O15 122.7(4) . . ?
O14 Ta4 O29 78.2(4) . . ?
O14 Ta4 O31 149.9(4) . . ?
O15 Ta4 Ta6 121.4(3) . . ?
O15 Ta4 Cs1 116.5(3) . . ?
O15 Ta4 O13 85.6(4) . . ?
O15 Ta4 O29 158.1(4) . . ?
O15 Ta4 O31 86.0(4) . . ?
O22 Ta4 Ta6 98.1(3) . . ?
O22 Ta4 Cs1 136.9(3) . . ?
O22 Ta4 O10 94.1(4) . . ?
O22 Ta4 O13 175.1(4) . . ?
O22 Ta4 O14 95.2(4) . . ?
O22 Ta4 O15 91.2(4) . . ?
O22 Ta4 O29 93.5(4) . . ?
O22 Ta4 O31 92.6(4) . . ?
O29 Ta4 Ta6 36.7(3) . . ?
O29 Ta4 Cs1 73.1(3) . . ?
O29 Ta4 O13 88.2(4) . . ?
O31 Ta4 Ta6 36.1(3) . . ?
O31 Ta4 Cs1 120.0(3) . . ?
O31 Ta4 O13 83.5(4) . . ?
O31 Ta4 O29 72.4(4) . . ?
O2 Ta5 Ta6 135.9(3) . . ?
O2 Ta5 O17 97.8(4) . . ?
O2 Ta5 O23 117.3(4) . . ?
O2 Ta5 O26 79.4(4) . . ?
O2 Ta5 O31 165.6(4) . . ?
O11 Ta5 Ta6 127.7(3) . . ?
O11 Ta5 O2 43.6(4) . . ?
O11 Ta5 O17 96.2(4) . . ?
O11 Ta5 O23 74.0(4) . . ?
O11 Ta5 O26 122.8(4) . . ?
O11 Ta5 O31 150.1(4) . . ?
O17 Ta5 Ta6 125.3(3) . . ?
O17 Ta5 O23 80.7(4) . . ?
O17 Ta5 O31 86.1(4) . . ?
O23 Ta5 Ta6 82.2(3) . . ?
O26 Ta5 Ta6 93.2(3) . . ?
O26 Ta5 O17 86.2(4) . . ?
O26 Ta5 O23 159.9(4) . . ?
O26 Ta5 O31 87.0(4) . . ?
O28 Ta5 Ta6 36.6(3) . . ?
O28 Ta5 O2 100.1(4) . . ?
O28 Ta5 O11 98.4(4) . . ?
O28 Ta5 O17 161.9(4) . . ?
O28 Ta5 O23 93.2(4) . . ?
O28 Ta5 O26 94.7(4) . . ?
O28 Ta5 O31 75.9(4) . . ?
O31 Ta5 Ta6 39.4(3) . . ?
O31 Ta5 O23 77.0(4) . . ?
Ta5 Ta6 Ta4 74.939(19) . . ?
O3 Ta6 Ta4 119.1(3) . . ?
O3 Ta6 Ta5 160.6(3) . . ?
O3 Ta6 O21 87.4(4) . . ?
O3 Ta6 O28 129.0(4) . . ?
O3 Ta6 O29 83.1(4) . . ?
O3 Ta6 O31 155.1(4) . . ?
O7 Ta6 Ta4 159.6(3) . . ?
O7 Ta6 Ta5 117.9(3) . . ?
O7 Ta6 O3 44.8(4) . . ?
O7 Ta6 O21 86.3(4) . . ?
O7 Ta6 O28 84.3(4) . . ?
O7 Ta6 O29 127.5(4) . . ?
O7 Ta6 O31 157.5(4) . . ?
O19 Ta6 Ta4 97.3(3) . . ?
O19 Ta6 Ta5 97.0(3) . . ?
O19 Ta6 O3 94.4(4) . . ?
O19 Ta6 O7 96.6(4) . . ?
O19 Ta6 O21 177.0(4) . . ?
O19 Ta6 O28 96.0(4) . . ?
O19 Ta6 O29 92.9(4) . . ?
O19 Ta6 O31 91.9(4) . . ?
O21 Ta6 Ta4 79.8(3) . . ?
O21 Ta6 Ta5 81.9(3) . . ?
O28 Ta6 Ta4 108.8(3) . . ?
O28 Ta6 Ta5 34.1(3) . . ?
O28 Ta6 O21 84.6(4) . . ?
O28 Ta6 O29 145.6(4) . . ?
O28 Ta6 O31 74.0(4) . . ?
O29 Ta6 Ta4 36.9(3) . . ?
O29 Ta6 Ta5 111.8(3) . . ?
O29 Ta6 O21 84.9(4) . . ?
O31 Ta6 Ta4 36.1(3) . . ?
O31 Ta6 Ta5 40.0(3) . . ?
O31 Ta6 O21 85.5(4) . . ?
O31 Ta6 O29 72.5(4) . . ?
Se4 Yb1 Cs1 58.22(3) . 1_655 ?
O1 Yb1 Se4 21.3(2) . . ?
O1 Yb1 Cs1 47.6(2) . 1_655 ?
O1 Yb1 O1W 117.8(4) . . ?
O1 Yb1 O2W 144.6(4) . . ?
O1 Yb1 O3W 140.9(4) . . ?
O1 Yb1 O9W 74.6(4) . . ?
O4 Yb1 Se4 56.2(3) . . ?
O4 Yb1 Cs1 95.6(3) . 1_655 ?
O4 Yb1 O1 77.5(4) . . ?
O4 Yb1 O1W 72.1(4) . . ?
O4 Yb1 O2W 76.2(4) . . ?
O4 Yb1 O3W 140.4(4) . . ?
O4 Yb1 O4W 83.3(4) . . ?
O4 Yb1 O9W 146.0(4) . . ?
O4 Yb1 O10W 115.6(4) . . ?
O1W Yb1 Se4 105.6(3) . . ?
O1W Yb1 Cs1 163.8(3) . 1_655 ?
O1W Yb1 O2W 75.4(4) . . ?
O1W Yb1 O3W 77.9(4) . . ?
O1W Yb1 O9W 139.2(4) . . ?
O2W Yb1 Se4 127.7(3) . . ?
O2W Yb1 Cs1 112.6(3) . 1_655 ?
O3W Yb1 Se4 160.8(3) . . ?
O3W Yb1 Cs1 117.6(3) . 1_655 ?
O3W Yb1 O2W 71.5(4) . . ?
O3W Yb1 O9W 71.9(4) . . ?
O4W Yb1 Se4 81.3(3) . . ?
O4W Yb1 Cs1 40.4(3) . 1_655 ?
O4W Yb1 O1 81.6(4) . . ?
O4W Yb1 O1W 143.1(4) . . ?
O4W Yb1 O2W 72.2(4) . . ?
O4W Yb1 O3W 107.4(4) . . ?
O4W Yb1 O9W 73.7(4) . . ?
O9W Yb1 Se4 95.0(3) . . ?
O9W Yb1 Cs1 50.9(3) . 1_655 ?
O9W Yb1 O2W 118.4(4) . . ?
O10W Yb1 Se4 84.1(3) . . ?
O10W Yb1 Cs1 103.8(3) . 1_655 ?
O10W Yb1 O1 72.9(4) . . ?
O10W Yb1 O1W 73.6(4) . . ?
O10W Yb1 O2W 140.6(4) . . ?
O10W Yb1 O3W 78.8(4) . . ?
O10W Yb1 O4W 143.1(4) . . ?
O10W Yb1 O9W 74.1(4) . . ?
O20 Se1 O25 99.9(4) . . ?
O20 Se1 O27 103.3(5) . . ?
O27 Se1 O25 104.3(5) . . ?
O13 Se2 Cs1 48.1(3) . . ?
O13 Se2 O21 101.1(5) . . ?
O13 Se2 O23 103.0(5) . . ?
O21 Se2 Cs1 89.0(3) . . ?
O21 Se2 O23 102.5(5) . . ?
O23 Se2 Cs1 150.8(3) . . ?
O4 Se3 O15 99.2(5) . . ?
O4 Se3 O17 99.0(5) . . ?
O15 Se3 O17 100.6(5) . . ?
Yb1 Se4 Cs1 73.38(4) . 1_655 ?
O1 Se4 Yb1 31.0(3) . . ?
O1 Se4 Cs1 57.4(3) . 1_655 ?
O1 Se4 O9 99.8(5) . . ?
O1 Se4 O24 99.9(5) . . ?
O9 Se4 Yb1 117.4(3) . . ?
O9 Se4 Cs1 44.6(3) . 1_655 ?
O24 Se4 Yb1 119.3(3) . . ?
O24 Se4 Cs1 115.1(3) . 1_655 ?
O24 Se4 O9 97.2(5) . . ?
O1 Cs1 O2W 110.7(2) 1_455 4_475 ?
O1 Cs1 O9W 47.5(3) 1_455 1_455 ?
O6 Cs1 O1 91.2(2) 1_455 1_455 ?
O6 Cs1 O2W 47.6(3) 1_455 4_475 ?
O6 Cs1 O9W 138.6(3) 1_455 1_455 ?
O7 Cs1 O1 113.5(2) 4_576 1_455 ?
O7 Cs1 O6 106.5(3) 4_576 1_455 ?
O7 Cs1 O9 124.3(3) 4_576 1_455 ?
O7 Cs1 O13 61.1(3) 4_576 . ?
O7 Cs1 O14 111.4(3) 4_576 . ?
O7 Cs1 O2W 58.9(3) 4_576 4_475 ?
O7 Cs1 O4W 60.1(3) 4_576 1_455 ?
O7 Cs1 O7W 130.5(3) 4_576 . ?
O7 Cs1 O8W 72.6(3) 4_576 . ?
O7 Cs1 O9W 91.6(3) 4_576 1_455 ?
O7 Cs1 O16W 169.7(5) 4_576 3_566 ?
O9 Cs1 O1 45.6(2) 1_455 1_455 ?
O9 Cs1 O6 46.0(3) 1_455 1_455 ?
O9 Cs1 O13 152.7(3) 1_455 . ?
O9 Cs1 O14 122.7(3) 1_455 . ?
O9 Cs1 O2W 80.4(3) 1_455 4_475 ?
O9 Cs1 O4W 83.5(3) 1_455 1_455 ?
O9 Cs1 O7W 76.7(3) 1_455 . ?
O9 Cs1 O8W 140.4(3) 1_455 . ?
O9 Cs1 O9W 93.0(3) 1_455 1_455 ?
O13 Cs1 O1 161.6(2) . 1_455 ?
O13 Cs1 O6 107.2(3) . 1_455 ?
O13 Cs1 O2W 82.3(3) . 4_475 ?
O13 Cs1 O9W 114.1(3) . 1_455 ?
O14 Cs1 O1 122.5(2) . 1_455 ?
O14 Cs1 O6 108.5(3) . 1_455 ?
O14 Cs1 O13 52.9(3) . . ?
O14 Cs1 O2W 122.6(3) . 4_475 ?
O14 Cs1 O4W 141.2(3) . 1_455 ?
O14 Cs1 O7W 56.2(3) . . ?
O14 Cs1 O9W 98.3(3) . 1_455 ?
O2W Cs1 O9W 135.2(3) 4_475 1_455 ?
O4W Cs1 O1 53.7(3) 1_455 1_455 ?
O4W Cs1 O6 110.1(3) 1_455 1_455 ?
O4W Cs1 O13 116.6(3) 1_455 . ?
O4W Cs1 O2W 87.1(3) 1_455 4_475 ?
O4W Cs1 O7W 160.0(4) 1_455 . ?
O4W Cs1 O9W 48.2(3) 1_455 1_455 ?
O7W Cs1 O1 111.5(3) . 1_455 ?
O7W Cs1 O6 52.9(3) . 1_455 ?
O7W Cs1 O13 81.4(3) . . ?
O7W Cs1 O2W 86.7(3) . 4_475 ?
O7W Cs1 O9W 135.1(4) . 1_455 ?
O8W Cs1 O1 95.6(3) . 1_455 ?
O8W Cs1 O6 172.9(3) . 1_455 ?
O8W Cs1 O13 66.0(3) . . ?
O8W Cs1 O14 66.0(3) . . ?
O8W Cs1 O2W 130.7(3) . 4_475 ?
O8W Cs1 O4W 75.8(3) . 1_455 ?
O8W Cs1 O7W 122.1(4) . . ?
O8W Cs1 O9W 48.3(3) . 1_455 ?
O16W Cs1 O1 59.2(5) 3_566 1_455 ?
O16W Cs1 O6 81.7(5) 3_566 1_455 ?
O16W Cs1 O9 57.1(5) 3_566 1_455 ?
O16W Cs1 O13 123.1(5) 3_566 . ?
O16W Cs1 O14 70.8(5) 3_566 . ?
O16W Cs1 O2W 129.2(5) 3_566 4_475 ?
O16W Cs1 O4W 111.6(5) 3_566 1_455 ?
O16W Cs1 O7W 59.5(6) 3_566 . ?
O16W Cs1 O8W 100.0(6) 3_566 . ?
O16W Cs1 O9W 78.1(5) 3_566 1_455 ?
O8 K1 Ta3 27.3(2) . . ?
O8 K1 O11 76.6(3) . 4_575 ?
O8 K1 O20 57.4(3) . . ?
O8 K1 O8W 70.2(4) . 1_554 ?
O8 K1 O11W 128.5(4) . 3_666 ?
O8 K1 O12W 149.1(4) . . ?
O8 K1 O17W 87.9(5) . . ?
O11 K1 Ta3 80.8(2) 4_575 . ?
O11 K1 O17W 158.8(5) 4_575 . ?
O20 K1 Ta3 30.50(18) . . ?
O20 K1 O11 94.2(3) . 4_575 ?
O20 K1 O8W 127.2(4) . 1_554 ?
O20 K1 O17W 65.0(4) . . ?
O8W K1 Ta3 96.7(3) 1_554 . ?
O8W K1 O11 66.1(4) 1_554 4_575 ?
O8W K1 O17W 122.2(5) 1_554 . ?
O11W K1 Ta3 101.8(3) 3_666 . ?
O11W K1 O11 112.9(4) 3_666 4_575 ?
O11W K1 O20 71.3(3) 3_666 . ?
O11W K1 O8W 161.1(4) 3_666 1_554 ?
O11W K1 O12W 73.7(4) 3_666 . ?
O11W K1 O17W 66.0(5) 3_666 . ?
O12W K1 Ta3 150.1(3) . . ?
O12W K1 O11 74.3(4) . 4_575 ?
O12W K1 O20 135.0(4) . . ?
O12W K1 O8W 88.4(4) . 1_554 ?
O12W K1 O17W 122.8(5) . . ?
O13W K1 Ta3 132.6(4) . . ?
O13W K1 O8 117.0(4) . . ?
O13W K1 O11 133.3(4) . 4_575 ?
O13W K1 O20 131.5(4) . . ?
O13W K1 O8W 76.9(5) . 1_554 ?
O13W K1 O11W 93.2(5) . 3_666 ?
O13W K1 O12W 77.3(5) . . ?
O13W K1 O17W 66.7(5) . . ?
O17W K1 Ta3 78.9(4) . . ?
Yb1 O1 Cs1 102.7(3) . 1_655 ?
Se4 O1 Yb1 127.7(5) . . ?
Se4 O1 Cs1 99.1(4) . 1_655 ?
O11 O2 Ta5 67.1(6) . . ?
O7 O3 Ta6 66.9(6) . . ?
Se3 O4 Yb1 176.6(6) . . ?
O6 O5 Ta2 69.3(6) . . ?
Ta2 O6 Cs1 115.6(4) . 1_655 ?
O5 O6 Ta2 66.7(6) . . ?
O5 O6 Cs1 175.1(7) . 1_655 ?
Ta6 O7 Cs1 146.6(5) . 4_575 ?
O3 O7 Ta6 68.3(6) . . ?
O3 O7 Cs1 131.4(6) . 4_575 ?
Ta3 O8 K1 111.0(4) . . ?
O12 O8 Ta3 68.0(6) . . ?
O12 O8 K1 108.6(7) . . ?
Ta2 O9 Cs1 121.7(4) . 1_655 ?
Se4 O9 Ta2 122.3(5) . . ?
Se4 O9 Cs1 112.5(4) . 1_655 ?
O14 O10 Ta4 68.0(5) . . ?
Ta5 O11 K1 148.9(5) . 4_576 ?
O2 O11 Ta5 69.3(6) . . ?
O2 O11 K1 124.6(8) . 4_576 ?
O8 O12 Ta3 67.2(6) . . ?
Ta4 O13 Cs1 104.1(4) . . ?
Se2 O13 Ta4 129.7(5) . . ?
Se2 O13 Cs1 109.6(4) . . ?
Ta4 O14 Cs1 112.1(4) . . ?
O10 O14 Ta4 68.5(5) . . ?
O10 O14 Cs1 105.9(6) . . ?
Se3 O15 Ta4 136.4(6) . . ?
O18 O16 Ta1 68.2(6) . . ?
Se3 O17 Ta5 131.2(5) . . ?
O16 O18 Ta1 67.4(6) . . ?
Ta6 O19 Ta3 163.2(6) . . ?
Ta3 O20 K1 103.6(4) . . ?
Se1 O20 Ta3 127.3(5) . . ?
Se1 O20 K1 121.6(4) . . ?
Se2 O21 Ta6 125.2(5) . . ?
Ta4 O22 Ta1 163.2(6) . . ?
Se2 O23 Ta5 130.7(5) . . ?
Se4 O24 Ta1 121.7(5) . . ?
Se1 O25 Ta1 131.5(5) . . ?
Ta2 O26 Ta5 167.8(6) . . ?
Se1 O27 Ta2 129.7(5) . . ?
Ta5 O28 Ta6 109.3(5) . . ?
Ta6 O29 Ta4 106.4(4) . . ?
Ta3 O30 Ta1 108.1(4) . . ?
Ta4 O31 Ta5 146.2(5) . . ?
Ta4 O31 Ta6 107.8(4) . . ?
Ta6 O31 Ta5 100.6(4) . . ?
Ta3 O32 Ta2 107.9(4) . . ?
Ta1 O33 Ta2 143.9(5) . . ?
Ta1 O33 Ta3 106.1(4) . . ?
Ta2 O33 Ta3 105.9(4) . . ?
Yb1 O2W Cs1 162.4(4) . 4_676 ?
Yb1 O4W Cs1 111.9(4) . 1_655 ?
K1 O8W Cs1 148.5(5) 1_556 . ?
Yb1 O9W Cs1 98.4(4) . 1_655 ?

loop_
_geom_bond_atom_site_label_1
_geom_bond_atom_site_label_2
_geom_bond_distance
_geom_bond_site_symmetry_2
_geom_bond_publ_flag
Ta1 Ta3 3.3254(8) . ?
Ta1 O16 1.980(11) . ?
Ta1 O18 1.991(10) . ?
Ta1 O22 1.918(10) . ?
Ta1 O24 2.073(10) . ?
Ta1 O25 2.075(9) . ?
Ta1 O30 2.074(10) . ?
Ta1 O33 2.061(9) . ?
Ta2 Ta3 3.3463(8) . ?
Ta2 Cs1 4.5514(18) 1_655 ?
Ta2 O5 1.962(10) . ?
Ta2 O6 1.999(10) . ?
Ta2 O9 2.061(10) . ?
Ta2 O26 1.848(10) . ?
Ta2 O27 2.148(10) . ?
Ta2 O32 2.091(10) . ?
Ta2 O33 2.094(9) . ?
Ta3 K1 4.004(5) . ?
Ta3 O8 1.967(10) . ?
Ta3 O12 1.979(11) . ?
Ta3 O19 1.897(9) . ?
Ta3 O20 2.090(9) . ?
Ta3 O30 2.034(9) . ?
Ta3 O32 2.047(10) . ?
Ta3 O33 2.100(9) . ?
Ta4 Ta6 3.3341(8) . ?
Ta4 Cs1 4.3233(16) . ?
Ta4 O10 2.009(10) . ?
Ta4 O13 2.087(10) . ?
Ta4 O14 2.001(10) . ?
Ta4 O15 2.056(10) . ?
Ta4 O22 1.898(10) . ?
Ta4 O29 2.086(10) . ?
Ta4 O31 2.062(9) . ?
Ta5 Ta6 3.1981(8) . ?
Ta5 O2 1.988(12) . ?
Ta5 O11 1.958(12) . ?
Ta5 O17 2.043(9) . ?
Ta5 O23 2.166(10) . ?
Ta5 O26 2.000(10) . ?
Ta5 O28 1.898(10) . ?
Ta5 O31 2.093(9) . ?
Ta6 O3 1.983(11) . ?
Ta6 O7 1.963(10) . ?
Ta6 O19 1.891(9) . ?
Ta6 O21 2.150(9) . ?
Ta6 O28 2.022(10) . ?
Ta6 O29 2.076(10) . ?
Ta6 O31 2.064(9) . ?
Yb1 Se4 3.6085(16) . ?
Yb1 Cs1 4.6237(18) 1_655 ?
Yb1 O1 2.348(10) . ?
Yb1 O4 2.225(10) . ?
Yb1 O1W 2.348(11) . ?
Yb1 O2W 2.426(12) . ?
Yb1 O3W 2.352(12) . ?
Yb1 O4W 2.315(12) . ?
Yb1 O9W 2.389(13) . ?
Yb1 O10W 2.294(13) . ?
Se1 O20 1.697(9) . ?
Se1 O25 1.705(9) . ?
Se1 O27 1.703(10) . ?
Se2 Cs1 4.195(2) . ?
Se2 O13 1.692(10) . ?
Se2 O21 1.694(10) . ?
Se2 O23 1.709(10) . ?
Se3 O4 1.652(10) . ?
Se3 O15 1.712(10) . ?
Se3 O17 1.718(9) . ?
Se4 Cs1 4.102(2) 1_655 ?
Se4 O1 1.658(10) . ?
Se4 O9 1.727(10) . ?
Se4 O24 1.718(10) . ?
Cs1 O1 3.499(10) 1_455 ?
Cs1 O6 3.317(11) 1_455 ?
Cs1 O7 3.027(10) 4_576 ?
Cs1 O9 3.117(10) 1_455 ?
Cs1 O13 3.312(10) . ?
Cs1 O14 3.154(10) . ?
Cs1 O2W 3.573(12) 4_475 ?
Cs1 O4W 3.231(12) 1_455 ?
Cs1 O7W 3.290(16) . ?
Cs1 O8W 3.150(14) . ?
Cs1 O9W 3.626(13) 1_455 ?
Cs1 O16W 3.08(3) 3_566 ?
K1 O8 2.851(11) . ?
K1 O11 3.041(13) 4_575 ?
K1 O20 2.960(10) . ?
K1 O8W 2.986(15) 1_554 ?
K1 O11W 2.889(15) 3_666 ?
K1 O12W 2.904(15) . ?
K1 O13W 2.804(18) . ?
K1 O17W 3.21(2) . ?
O2 O11 1.466(15) . ?
O3 O7 1.505(14) . ?
O5 O6 1.482(14) . ?
O8 O12 1.501(14) . ?
O10 O14 1.484(14) . ?
O16 O18 1.502(15) . ?
